data_4003960
loop_
_publ_author_name
'Vasileiadou, Eugenia S.'
'Hadar, Ido'
'Kepenekian, Mika\"el'
'Even, Jacky'
'Tu, Qing'
'Malliakas, Christos D.'
'Friedrich, Daniel'
'Spanopoulos, Ioannis'
'Hoffman, Justin M.'
'Dravid, Vinayak P.'
'Kanatzidis, Mercouri G.'

_publ_section_title
;
 Shedding Light on the Stability and Structure--Property Relationships of
 Two-Dimensional Hybrid Lead Bromide Perovskites
;
_journal_name_full 'Chemistry of Materials'
_journal_paper_doi 10.1021/acs.chemmater.1c01129
_journal_year 2021
_chemical_formula_analytical 'Hexylammonium Methylammonium Lead Bromide'
_chemical_formula_iupac (CH3(CH2)5NH3)2(CH3NH3)Pb2Br7
_chemical_formula_moiety 'C6 H16 Br7 N Pb2, C H6 N, C6 H16 N'
_chemical_formula_sum 'C13 H38 Br7 N3 Pb2'
_chemical_formula_weight 1210.2
_space_group_crystal_system monoclinic
_space_group_IT_number 9
_space_group_name_Hall 'C -2yc'
_space_group_name_H-M_alt 'C 1 c 1'
_symmetry_Int_Tables_number 9
_cell_angle_alpha 90
_cell_angle_beta 90.852(17)
_cell_angle_gamma 90
_cell_formula_units_Z 4
_cell_length_a 46.069(5)
_cell_length_b 8.2722(5)
_cell_length_c 8.3454(12)
_cell_measurement_reflns_used 2261
_cell_measurement_temperature 273.01(15)
_cell_measurement_theta_max 29.32
_cell_measurement_theta_min 3.48
_cell_volume 3180.0(6)
_computing_cell_refinement 'CrysAlisPro 1.171.40.25a (Rigaku OD, 2018)'
_computing_data_collection 'CrysAlisPro 1.171.40.25a (Rigaku OD, 2018)'
_computing_data_reduction 'CrysAlisPro 1.171.40.25a (Rigaku OD, 2018)'
_diffrn_ambient_temperature 273.01
_diffrn_detector 'CCD plate'
_diffrn_detector_area_resol_mean 10.0000
_diffrn_measured_fraction_theta_full 0.96
_diffrn_measured_fraction_theta_max 0.76
_diffrn_measurement_device 'four-circle diffractometer'
_diffrn_measurement_device_type 'XtaLAB Synergy, Single source at offset/far, HyPix'
_diffrn_measurement_method '\w scans'
_diffrn_radiation_monochromator mirror
_diffrn_radiation_probe x-ray
_diffrn_radiation_type 'Mo K\a'
_diffrn_radiation_wavelength 0.71073
_diffrn_reflns_av_R_equivalents 0.034
_diffrn_reflns_av_unetI/netI 0.0511
_diffrn_reflns_limit_h_max 57
_diffrn_reflns_limit_h_min -58
_diffrn_reflns_limit_k_max 10
_diffrn_reflns_limit_k_min -9
_diffrn_reflns_limit_l_max 10
_diffrn_reflns_limit_l_min -11
_diffrn_reflns_number 10873
_diffrn_reflns_theta_full 27.65
_diffrn_reflns_theta_max 30.98
_diffrn_reflns_theta_min 2.5
_diffrn_source 'micro-focus sealed X-ray tube'
_exptl_absorpt_coefficient_mu 19.375
_exptl_absorpt_correction_T_max 0.013
_exptl_absorpt_correction_T_min 0.002
_exptl_absorpt_correction_type numerical
_exptl_absorpt_process_details
;
CrysAlisPro 1.171.40.25a (Rigaku Oxford Diffraction, 2018)
Spherical absorption correction
 using equivalent radius and absorption coefficient.
Empirical absorption correction using spherical harmonics,
 implemented in SCALE3 ABSPACK scaling algorithm.
;
_exptl_crystal_colour 'light yellow plate'
_exptl_crystal_density_diffrn 2.5277
_exptl_crystal_description 'light yellow plate'
_exptl_crystal_F_000 2184
_exptl_crystal_size_max 0.156
_exptl_crystal_size_mid 0.134
_exptl_crystal_size_min 0.038
_refine_diff_density_max 2.92
_refine_diff_density_min -1.08
_refine_ls_abs_structure_details
;
  2128 of Friedel pairs used in the refinement
;
_refine_ls_extinction_method none
_refine_ls_goodness_of_fit_gt 3.50
_refine_ls_goodness_of_fit_ref 2.11
_refine_ls_hydrogen_treatment constr
_refine_ls_number_constraints 167
_refine_ls_number_parameters 133
_refine_ls_number_reflns 5951
_refine_ls_number_restraints 23
_refine_ls_R_factor_all 0.1832
_refine_ls_R_factor_gt 0.0897
_refine_ls_shift/su_max 0.1527
_refine_ls_shift/su_mean 0.2167
_refine_ls_structure_factor_coef Fsqd
_refine_ls_weighting_details w=1/(\s^2^(I)+0.0004I^2^)
_refine_ls_weighting_scheme sigma
_refine_ls_wR_factor_gt 0.1882
_refine_ls_wR_factor_ref 0.2068
_reflns_number_gt 1873
_reflns_number_total 5951
_reflns_threshold_expression I>3\s(I)
_cod_data_source_file cm1c01129_si_001.cif
_cod_data_source_block C6BrN2
_cod_depositor_comments
;
The following automatic conversions were performed:

data item '_diffrn_radiation_probe' value 'X-ray' was changed to
'x-ray' in accordance with the
/home/data/users/saulius/crontab/automatic-downloads/rss-feeds/ACS/lib/dictionaries/cif_core.dic
dictionary named 'cif_core.dic' version 2.4.2 last updated on
2011-04-26.

Automatic conversion script
Id: cif_fix_values 7556 2019-12-06 15:28:31Z antanas 
;
_cod_original_formula_sum 'C13 H38 N3 Pb2 Br7'
_cod_database_code 4003960
_olex2_refinement_description
;
1. Others
 Fixed Uiso: H1n1(0.2413) H2n1(0.2413) H3n1(0.2413) H1c1(0.2413) H2c1(0.2413)
 H3c1(0.2413) H1n2(0.3861) H2n2(0.3861) H3n2(0.3861) H1c3(0.3861) H2c3(0.3861)
 H1c2(0.3861) H2c2(0.3861) H1c4(0.3861) H2c4(0.3861) H1c6(0.3861) H2c6(0.3861)
 H1c5(0.3861) H2c5(0.3861) H1c7(0.3861) H2c7(0.3861) H3c7(0.3861) H1n3(0.3753)
 H2n3(0.3753) H3n3(0.3753) H1c8(0.3753) H2c8(0.3753) H1c9(0.3753) H2c9(0.3753)
 H1(0.3753) H2(0.3753) H3(0.3753) H4(0.3753) H5(0.3753) H6(0.3753) H7(0.3753)
 H8(0.3753) H9(0.3753)
 Fixed X: H1n1(0.079655) H2n1(0.051367) H3n1(0.054913) H1c1(0.052927)
 H2c1(0.054816) H3c1(0.083279) H1n2(-0.047144) H2n2(-0.025529) H3n2(-0.037161)
 H1c3(-0.106794) H2c3(-0.090834) H1c2(-0.059932) H2c2(-0.064985) H1c4(-
 0.087855) H2c4(-0.11016) H1c6(-0.102875) H2c6(-0.126985) H1c5(-0.14589) H2c5(-
 0.12896) H1c7(-0.156128) H2c7(-0.130722) H3c7(-0.152168) H1n3(0.194949)
 H2n3(0.201124) H3n3(0.201052) H1c8(0.245048) H2c8(0.239579) H1c9(0.244312)
 H2c9(0.272884) H1(0.235904) H2(0.24401) H3(0.287297) H4(0.291498) H5(0.265095)
 H6(0.262908) H7(0.305564) H8(0.305042) H9(0.318753)
 Fixed Y: H1n1(-0.342492) H2n1(-0.388003) H3n1(-0.264608) H1c1(-0.088363)
 H2c1(-0.226047) H3c1(-0.154752) H1n2(0.13612) H2n2(0.204575) H3n2(0.296099)
 H1c3(0.304239) H2c3(0.159775) H1c2(0.259186) H2c2(0.404566) H1c4(0.08363)
 H2c4(0.007663) H1c6(0.386427) H2c6(0.400799) H1c5(0.164657) H2c5(0.140699)
 H1c7(0.373657) H2c7(0.491728) H3c7(0.535413) H1n3(0.290914) H2n3(0.169936)
 H3n3(0.130203) H1c8(0.203119) H2c8(0.360935) H1c9(0.069177) H2c9(0.158362)
 H1(0.238738) H2(0.387305) H3(0.398096) H4(0.210834) H5(0.369329) H6(0.181498)
 H7(0.146567) H8(0.329152) H9(0.278027)
 Fixed Z: H1n1(0.15802) H2n1(0.206362) H3n1(0.089874) H1c1(0.273452)
 H2c1(0.402264) H3c1(0.329694) H1n2(-0.161764) H2n2(-0.260697) H3n2(-0.132699)
 H1c3(-0.257728) H2c3(-0.172654) H1c2(-0.424955) H2c2(-0.307833) H1c4(-
 0.472451) H2c4(-0.354052) H1c6(-0.475006) H2c6(-0.608792) H1c5(-0.439279)
 H2c5(-0.599118) H1c7(-0.345208) H2c7(-0.299243) H3c7(-0.440285) H1n3(0.723342)
 H2n3(0.607921) H3n3(0.773534) H1c8(0.815127) H2c8(0.714996) H1c9(0.552437)
 H2c9(0.605695) H1(0.361167) H2(0.469452) H3(0.377081) H4(0.394251)
 H5(0.134226) H6(0.155548) H7(0.06153) H8(0.011249) H9(0.176664)
;

loop_
_space_group_symop_id
_space_group_symop_operation_xyz
1 x,y,z
2 x,-y,z+1/2
3 x+1/2,y+1/2,z
4 x+1/2,-y+1/2,z+1/2

loop_
_atom_site_label
_atom_site_type_symbol
_atom_site_fract_x
_atom_site_fract_y
_atom_site_fract_z
_atom_site_adp_type
_atom_site_U_iso_or_equiv
_atom_site_site_symmetry_multiplicity
_atom_site_occupancy
_atom_site_calc_flag
_atom_site_refinement_flags
_atom_site_disorder_assembly
_atom_site_disorder_group
Pb1 Pb 0.0047(10) 0.24967(12) 0.2472(2) Uani 0.1912(16) 4 1 d . . .
Pb2 Pb 0.1378(10) 0.25030(11) 0.2474(2) Uani 0.1944(17) 4 1 d . . .
Br1 Br 0.0704(10) 0.2526(3) 0.2500(9) Uani 0.177(2) 4 1 d . . .
Br2 Br 0.9405(10) 0.2656(8) 0.2516(16) Uani 0.315(9) 4 1 d . . .
Br4 Br 0.2009(10) 0.2417(7) 0.2541(12) Uani 0.250(6) 4 1 d . . .
Br5 Br 0.0053(10) -0.0452(4) 0.0463(8) Uani 0.260(5) 4 1 d . . .
Br6 Br 0.1364(10) 0.5297(5) 0.0264(6) Uani 0.251(4) 4 1 d . . .
Br7 Br 0.0051(10) 0.4529(4) -0.0513(7) Uani 0.223(4) 4 1 d . . .
Br9 Br 0.1365(10) 0.0363(5) -0.0360(6) Uani 0.246(4) 4 1 d . . .
N1 N 0.0622(12) -0.308(4) 0.177(4) Uiso 0.201(11) 4 1 d . . .
C1 C 0.0634(14) -0.183(4) 0.307(4) Uiso 0.201(11) 4 1 d . . .
N2 N -0.0411(12) 0.225(5) -0.206(7) Uiso 0.322(12) 4 1 d . . .
C3 C -0.0930(12) 0.219(6) -0.271(4) Uiso 0.322(12) 4 1 d . . .
C2 C -0.0642(14) 0.289(6) -0.317(6) Uiso 0.322(12) 4 1 d . . .
C4 C -0.1035(13) 0.107(3) -0.401(6) Uiso 0.322(12) 4 1 d . . .
C6 C -0.1228(14) 0.364(4) -0.502(6) Uiso 0.322(12) 4 1 d . . .
C5 C -0.1279(13) 0.185(4) -0.493(6) Uiso 0.322(12) 4 1 d . . .
C7 C -0.1422(17) 0.449(5) -0.386(8) Uiso 0.322(12) 4 1 d . . .
N3 N 0.2052(13) 0.205(6) 0.704(8) Uiso 0.313(14) 4 1 d . . .
C8 C 0.2372(14) 0.246(5) 0.717(4) Uiso 0.313(14) 4 1 d . . .
C9 C 0.2527(13) 0.172(3) 0.578(5) Uiso 0.313(14) 4 1 d . . .
C10 C 0.2500(13) 0.282(5) 0.435(4) Uiso 0.313(14) 4 1 d . . .
C11 C 0.2788(13) 0.294(6) 0.355(4) Uiso 0.313(14) 4 1 d . . .
C12 C 0.2746(14) 0.275(6) 0.177(4) Uiso 0.313(14) 4 1 d . . .
C13 C 0.3036(16) 0.255(7) 0.100(7) Uiso 0.313(14) 4 1 d . . .
H1n1 H 0.079655 -0.342492 0.15802 Uiso 0.2413 4 1 d . . .
H2n1 H 0.051367 -0.388003 0.206362 Uiso 0.2413 4 1 d . . .
H3n1 H 0.054913 -0.264608 0.089874 Uiso 0.2413 4 1 d . . .
H1c1 H 0.052927 -0.088363 0.273452 Uiso 0.2413 4 1 d . . .
H2c1 H 0.054816 -0.226047 0.402264 Uiso 0.2413 4 1 d . . .
H3c1 H 0.083279 -0.154752 0.329694 Uiso 0.2413 4 1 d . . .
H1n2 H -0.047144 0.13612 -0.161764 Uiso 0.3861 4 1 d . . .
H2n2 H -0.025529 0.204575 -0.260697 Uiso 0.3861 4 1 d . . .
H3n2 H -0.037161 0.296099 -0.132699 Uiso 0.3861 4 1 d . . .
H1c3 H -0.106794 0.304239 -0.257728 Uiso 0.3861 4 1 d . . .
H2c3 H -0.090834 0.159775 -0.172654 Uiso 0.3861 4 1 d . . .
H1c2 H -0.059932 0.259186 -0.424955 Uiso 0.3861 4 1 d . . .
H2c2 H -0.064985 0.404566 -0.307833 Uiso 0.3861 4 1 d . . .
H1c4 H -0.087855 0.08363 -0.472451 Uiso 0.3861 4 1 d . . .
H2c4 H -0.11016 0.007663 -0.354052 Uiso 0.3861 4 1 d . . .
H1c6 H -0.102875 0.386427 -0.475006 Uiso 0.3861 4 1 d . . .
H2c6 H -0.126985 0.400799 -0.608792 Uiso 0.3861 4 1 d . . .
H1c5 H -0.14589 0.164657 -0.439279 Uiso 0.3861 4 1 d . . .
H2c5 H -0.12896 0.140699 -0.599118 Uiso 0.3861 4 1 d . . .
H1c7 H -0.156128 0.373657 -0.345208 Uiso 0.3861 4 1 d . . .
H2c7 H -0.130722 0.491728 -0.299243 Uiso 0.3861 4 1 d . . .
H3c7 H -0.152168 0.535413 -0.440285 Uiso 0.3861 4 1 d . . .
H1n3 H 0.194949 0.290914 0.723342 Uiso 0.3753 4 1 d . . .
H2n3 H 0.201124 0.169936 0.607921 Uiso 0.3753 4 1 d . . .
H3n3 H 0.201052 0.130203 0.773534 Uiso 0.3753 4 1 d . . .
H1c8 H 0.245048 0.203119 0.815127 Uiso 0.3753 4 1 d . . .
H2c8 H 0.239579 0.360935 0.714996 Uiso 0.3753 4 1 d . . .
H1c9 H 0.244312 0.069177 0.552437 Uiso 0.3753 4 1 d . . .
H2c9 H 0.272884 0.158362 0.605695 Uiso 0.3753 4 1 d . . .
H1c10 H 0.235904 0.238738 0.361167 Uiso 0.3753 4 1 d . . .
H2c10 H 0.24401 0.387305 0.469452 Uiso 0.3753 4 1 d . . .
H1c11 H 0.287297 0.398096 0.377081 Uiso 0.3753 4 1 d . . .
H2c11 H 0.291498 0.210834 0.394251 Uiso 0.3753 4 1 d . . .
H1c12 H 0.265095 0.369329 0.134226 Uiso 0.3753 4 1 d . . .
H2c12 H 0.262908 0.181498 0.155548 Uiso 0.3753 4 1 d . . .
H1c13 H 0.305564 0.146567 0.06153 Uiso 0.3753 4 1 d . . .
H2c13 H 0.305042 0.329152 0.011249 Uiso 0.3753 4 1 d . . .
H3c13 H 0.318753 0.278027 0.176664 Uiso 0.3753 4 1 d . . .

loop_
_atom_site_aniso_label
_atom_site_aniso_type_symbol
_atom_site_aniso_U_11
_atom_site_aniso_U_22
_atom_site_aniso_U_33
_atom_site_aniso_U_12
_atom_site_aniso_U_13
_atom_site_aniso_U_23
Pb1 Pb 0.448(5) 0.0570(6) 0.0685(6) -0.0024(8) 0.0066(12) -0.0024(4)
Pb2 Pb 0.461(5) 0.0585(6) 0.0635(5) -0.0033(9) 0.0036(12) -0.0007(4)
Br1 Br 0.317(6) 0.1092(14) 0.1065(16) 0.003(4) 0.013(2) 0.002(2)
Br2 Br 0.48(2) 0.175(6) 0.290(12) 0.063(6) 0.030(12) -0.062(5)
Br4 Br 0.328(13) 0.158(5) 0.265(9) 0.056(4) 0.007(8) 0.054(4)
Br5 Br 0.555(14) 0.095(3) 0.132(4) -0.045(5) 0.046(6) -0.043(2)
Br6 Br 0.502(12) 0.131(3) 0.118(4) -0.034(5) -0.026(5) 0.070(3)
Br7 Br 0.482(10) 0.083(2) 0.103(3) -0.027(4) -0.024(4) 0.0297(17)
Br9 Br 0.520(12) 0.120(3) 0.100(3) -0.013(5) 0.040(4) -0.062(2)

loop_
_atom_type_symbol
_atom_type_scat_dispersion_real
_atom_type_scat_dispersion_imag
_atom_type_scat_source
C 0.0033 0.0016 'International Tables Vol C tables 4.2.6.8 and 6.1.1.1'
H 0.0000 0.0000 'International Tables Vol C tables 4.2.6.8 and 6.1.1.1'
Br -0.2901 2.4595 'International Tables Vol C tables 4.2.6.8 and 6.1.1.1'
N 0.0061 0.0033 'International Tables Vol C tables 4.2.6.8 and 6.1.1.1'
Pb -3.3944 10.1111 'International Tables Vol C tables 4.2.6.8 and 6.1.1.1'

loop_
_exptl_crystal_face_index_h
_exptl_crystal_face_index_k
_exptl_crystal_face_index_l
_exptl_crystal_face_perp_dist
? ? ? ?

loop_
_geom_angle_atom_site_label_1
_geom_angle_atom_site_label_2
_geom_angle_atom_site_label_3
_geom_angle_site_symmetry_1
_geom_angle_site_symmetry_2
_geom_angle_site_symmetry_3
_geom_angle
_geom_angle_publ_flag
Br1 Pb1 Br2 . . 1_455 176.78(18) ?
Br1 Pb1 Br5 . . 2_555 90.0(12) ?
Br1 Pb1 Br5 . . . 89.6(12) ?
Br1 Pb1 Br7 . . . 89.0(12) ?
Br1 Pb1 Br7 . . 2_565 89.5(12) ?
Br2 Pb1 Br5 1_455 . . 93.6(13) ?
Br2 Pb1 Br5 1_455 . 2_555 90.7(12) ?
Br2 Pb1 Br7 1_455 . . 90.2(12) ?
Br2 Pb1 Br7 1_455 . 2_565 87.4(12) ?
Br5 Pb1 Br5 . . 2_555 90.38(15) ?
Br5 Pb1 Br7 . . . 89.49(15) ?
Br5 Pb1 Br7 . . 2_565 179(2) ?
Br5 Pb1 Br7 2_555 . . 179(2) ?
Br5 Pb1 Br7 2_555 . 2_565 89.79(14) ?
Br7 Pb1 Br7 . . 2_565 90.33(13) ?
Br1 Pb2 Br4 . . . 178.2(2) ?
Br1 Pb2 Br6 . . 2_565 87.5(12) ?
Br1 Pb2 Br6 . . . 89.3(12) ?
Br1 Pb2 Br9 . . 2_555 88.4(12) ?
Br1 Pb2 Br9 . . . 90.1(12) ?
Br4 Pb2 Br6 . . . 92.5(13) ?
Br4 Pb2 Br6 . . 2_565 91.9(12) ?
Br4 Pb2 Br9 . . . 90.5(12) ?
Br4 Pb2 Br9 . . 2_555 89.8(12) ?
Br6 Pb2 Br6 . . 2_565 90.55(15) ?
Br6 Pb2 Br9 . . . 88.23(14) ?
Br6 Pb2 Br9 . . 2_555 177.4(19) ?
Br6 Pb2 Br9 2_565 . . 177.4(19) ?
Br6 Pb2 Br9 2_565 . 2_555 90.64(16) ?
Br9 Pb2 Br9 . . 2_555 90.49(13) ?
Pb1 Br1 Pb2 . . . 178.8(2) ?
Pb1 Br5 Pb1 . . 2_554 158.6(2) ?
Pb1 Br5 N1 2_554 . . 84.8(10) ?
Pb1 Br5 N1 . . . 110.1(12) ?
Pb1 Br5 N2 . . 2_555 90.2(12) ?
Pb1 Br5 N2 2_554 . 2_555 105.3(13) ?
N1 Br5 N2 . . 2_555 90.9(11) ?
Pb2 Br6 Pb2 . . 2_564 166.3(5) ?
Pb1 Br7 Pb1 . . 2_564 158.3(2) ?
Pb1 Br7 N2 2_564 . . 105.5(14) ?
Pb1 Br7 N2 . . . 89.6(13) ?
Pb2 Br9 Pb2 . . 2_554 164.0(3) ?
Br5 N1 C1 . . . 80(3) ?
Br5 N1 H1n1 . . . 145.59 ?
Br5 N1 H2n1 . . . 97.47 ?
Br5 N1 H3n1 . . . 38.99 ?
C1 N1 H1n1 . . . 109.47 ?
C1 N1 H2n1 . . . 109.47 ?
C1 N1 H3n1 . . . 109.47 ?
H1n1 N1 H2n1 . . . 109.47 ?
H1n1 N1 H3n1 . . . 109.47 ?
H2n1 N1 H3n1 . . . 109.47 ?
N1 C1 H1c1 . . . 109.47 ?
N1 C1 H2c1 . . . 109.47 ?
N1 C1 H3c1 . . . 109.47 ?
H1c1 C1 H2c1 . . . 109.47 ?
H1c1 C1 H3c1 . . . 109.47 ?
H2c1 C1 H3c1 . . . 109.47 ?
Br5 N2 Br7 2_554 . . 95.0(17) ?
Br5 N2 C2 2_554 . . 104(3) ?
Br5 N2 H1n2 2_554 . . 95.86 ?
Br5 N2 H2n2 2_554 . . 18.8 ?
Br5 N2 H3n2 2_554 . . 127.56 ?
Br7 N2 C2 . . . 121(3) ?
Br7 N2 H1n2 . . . 123.64 ?
Br7 N2 H2n2 . . . 76.63 ?
Br7 N2 H3n2 . . . 32.87 ?
C2 N2 H1n2 . . . 109.47 ?
C2 N2 H2n2 . . . 109.47 ?
C2 N2 H3n2 . . . 109.47 ?
H1n2 N2 H2n2 . . . 109.47 ?
H1n2 N2 H3n2 . . . 109.47 ?
H2n2 N2 H3n2 . . . 109.47 ?
C2 C3 C4 . . . 109(4) ?
C2 C3 H1c3 . . . 109.47 ?
C2 C3 H2c3 . . . 109.47 ?
C4 C3 H1c3 . . . 109.47 ?
C4 C3 H2c3 . . . 109.47 ?
H1c3 C3 H2c3 . . . 109.46 ?
N2 C2 C3 . . . 109(4) ?
N2 C2 H1c2 . . . 109.47 ?
N2 C2 H2c2 . . . 109.47 ?
C3 C2 H1c2 . . . 109.47 ?
C3 C2 H2c2 . . . 109.47 ?
H1c2 C2 H2c2 . . . 109.64 ?
C3 C4 C5 . . . 109(3) ?
C3 C4 H1c4 . . . 109.47 ?
C3 C4 H2c4 . . . 109.47 ?
C5 C4 H1c4 . . . 109.47 ?
C5 C4 H2c4 . . . 109.47 ?
H1c4 C4 H2c4 . . . 109.46 ?
C5 C6 C7 . . . 109(4) ?
C5 C6 H1c6 . . . 109.47 ?
C5 C6 H2c6 . . . 109.47 ?
C7 C6 H1c6 . . . 109.47 ?
C7 C6 H2c6 . . . 109.47 ?
H1c6 C6 H2c6 . . . 109.47 ?
C4 C5 C6 . . . 109(4) ?
C4 C5 H1c5 . . . 109.47 ?
C4 C5 H2c5 . . . 109.47 ?
C6 C5 H1c5 . . . 109.47 ?
C6 C5 H2c5 . . . 109.47 ?
H1c5 C5 H2c5 . . . 109.48 ?
C6 C7 H1c7 . . . 109.47 ?
C6 C7 H2c7 . . . 109.47 ?
C6 C7 H3c7 . . . 109.47 ?
H1c7 C7 H2c7 . . . 109.47 ?
H1c7 C7 H3c7 . . . 109.47 ?
H2c7 C7 H3c7 . . . 109.47 ?
C8 N3 H1n3 . . . 109.47 ?
C8 N3 H2n3 . . . 109.47 ?
C8 N3 H3n3 . . . 109.47 ?
H1n3 N3 H2n3 . . . 109.47 ?
H1n3 N3 H3n3 . . . 109.47 ?
H2n3 N3 H3n3 . . . 109.47 ?
N3 C8 C9 . . . 109(4) ?
N3 C8 H1c8 . . . 109.47 ?
N3 C8 H2c8 . . . 109.47 ?
C9 C8 H1c8 . . . 109.47 ?
C9 C8 H2c8 . . . 109.47 ?
H1c8 C8 H2c8 . . . 109.54 ?
C8 C9 C10 . . . 109(3) ?
C8 C9 H1c9 . . . 109.47 ?
C8 C9 H2c9 . . . 109.47 ?
C10 C9 H1c9 . . . 109.47 ?
C10 C9 H2c9 . . . 109.47 ?
H1c9 C9 H2c9 . . . 109.45 ?
C9 C10 C11 . . . 110(4) ?
C9 C10 H1c10 . . . 109.47 ?
C9 C10 H2c10 . . . 109.47 ?
C11 C10 H1c10 . . . 109.47 ?
C11 C10 H2c10 . . . 109.47 ?
H1c10 C10 H2c10 . . . 109.43 ?
C10 C11 C12 . . . 109(4) ?
C10 C11 H1c11 . . . 109.47 ?
C10 C11 H2c11 . . . 109.47 ?
C12 C11 H1c11 . . . 109.47 ?
C12 C11 H2c11 . . . 109.47 ?
H1c11 C11 H2c11 . . . 109.45 ?
C11 C12 C13 . . . 110(5) ?
C11 C12 H1c12 . . . 109.47 ?
C11 C12 H2c12 . . . 109.47 ?
C13 C12 H1c12 . . . 109.47 ?
C13 C12 H2c12 . . . 109.47 ?
H1c12 C12 H2c12 . . . 109.44 ?
C12 C13 H1c13 . . . 109.47 ?
C12 C13 H2c13 . . . 109.47 ?
C12 C13 H3c13 . . . 109.47 ?
H1c13 C13 H2c13 . . . 109.47 ?
H1c13 C13 H3c13 . . . 109.47 ?
H2c13 C13 H3c13 . . . 109.47 ?

loop_
_geom_bond_atom_site_label_1
_geom_bond_atom_site_label_2
_geom_bond_site_symmetry_1
_geom_bond_site_symmetry_2
_geom_bond_distance
_geom_bond_publ_flag
Pb1 Br1 . . 3.03(6) ?
Pb1 Br2 . 1_455 2.96(6) ?
Pb1 Br5 . . 2.960(5) ?
Pb1 Br5 . 2_555 3.015(6) ?
Pb1 Br7 . . 3.006(6) ?
Pb1 Br7 . 2_565 2.980(4) ?
Pb2 Br1 . . 3.11(6) ?
Pb2 Br4 . . 2.91(6) ?
Pb2 Br6 . . 2.957(5) ?
Pb2 Br6 . 2_565 2.957(6) ?
Pb2 Br9 . . 2.954(5) ?
Pb2 Br9 . 2_555 2.982(5) ?
Br5 N1 . . 3.56(6) ?
Br5 N2 . 2_555 3.34(6) ?
Br7 N2 . . 3.11(6) ?
N1 C1 . . 1.50(5) ?
N1 H1n1 . . 0.87 ?
N1 H2n1 . . 0.87 ?
N1 H3n1 . . 0.87 ?
C1 H1c1 . . 0.96 ?
C1 H2c1 . . 0.96 ?
C1 H3c1 . . 0.96 ?
N2 C2 . . 1.49(8) ?
N2 H1n2 . . 0.87 ?
N2 H2n2 . . 0.87 ?
N2 H3n2 . . 0.87 ?
C3 C2 . . 1.50(8) ?
C3 C4 . . 1.50(6) ?
C3 H1c3 . . 0.96 ?
C3 H2c3 . . 0.96 ?
C2 H1c2 . . 0.96 ?
C2 H2c2 . . 0.96 ?
C4 C5 . . 1.50(7) ?
C4 H1c4 . . 0.96 ?
C4 H2c4 . . 0.96 ?
C6 C5 . . 1.50(5) ?
C6 C7 . . 1.50(8) ?
C6 H1c6 . . 0.96 ?
C6 H2c6 . . 0.96 ?
C5 H1c5 . . 0.96 ?
C5 H2c5 . . 0.96 ?
C7 H1c7 . . 0.96 ?
C7 H2c7 . . 0.96 ?
C7 H3c7 . . 0.96 ?
N3 C8 . . 1.51(9) ?
N3 H1n3 . . 0.87 ?
N3 H2n3 . . 0.87 ?
N3 H3n3 . . 0.87 ?
C8 C9 . . 1.50(6) ?
C8 H1c8 . . 0.96 ?
C8 H2c8 . . 0.96 ?
C9 C10 . . 1.50(5) ?
C9 H1c9 . . 0.96 ?
C9 H2c9 . . 0.96 ?
C10 C11 . . 1.50(8) ?
C10 H1c10 . . 0.96 ?
C10 H2c10 . . 0.96 ?
C11 C12 . . 1.50(5) ?
C11 H1c11 . . 0.96 ?
C11 H2c11 . . 0.96 ?
C12 C13 . . 1.50(9) ?
C12 H1c12 . . 0.96 ?
C12 H2c12 . . 0.96 ?
C13 H1c13 . . 0.96 ?
C13 H2c13 . . 0.96 ?
C13 H3c13 . . 0.96 ?

loop_
_geom_hbond_atom_site_label_D
_geom_hbond_atom_site_label_H
_geom_hbond_atom_site_label_A
_geom_hbond_site_symmetry_D
_geom_hbond_site_symmetry_H
_geom_hbond_site_symmetry_A
_geom_hbond_distance_DH
_geom_hbond_distance_HA
_geom_hbond_distance_DA
_geom_hbond_angle_DHA
_geom_hbond_publ_flag
N2 H3n2 Br7 . . . 0.87 2.43 3.11(6) 135.92 ?
C3 H1c3 C7 . . . 0.96 2.28 3.10(8) 143.45 ?
C6 H1c6 C2 . . . 0.96 2.34 3.15(8) 141.22 ?
C5 H1c5 C13 . . 4_454 0.96 2.44 3.29(9) 147.40 ?
C7 H1c7 C13 . . 4_454 0.96 2.18 3.02(10) 144.25 ?
C10 H1c10 Br4 . . . 0.96 1.83 2.72(6) 153.24 ?

loop_
_geom_torsion_atom_site_label_1
_geom_torsion_atom_site_label_2
_geom_torsion_atom_site_label_3
_geom_torsion_atom_site_label_4
_geom_torsion_site_symmetry_1
_geom_torsion_site_symmetry_2
_geom_torsion_site_symmetry_3
_geom_torsion_site_symmetry_4
_geom_torsion
_geom_torsion_publ_flag
? ? ? ? ? ? ? ? ? ?

loop_
_restr_angle_atom_site_label_1
_restr_angle_site_symmetry_1
_restr_angle_atom_site_label_2
_restr_angle_site_symmetry_2
_restr_angle_atom_site_label_3
_restr_angle_site_symmetry_3
_restr_angle_target
_restr_angle_target_weight_param
C2 . C3 . C4 . 109.47 0.01
N2 . C2 . C3 . 109.47 0.01
C3 . C4 . C5 . 109.47 0.01
C5 . C6 . C7 . 109.47 0.01
C4 . C5 . C6 . 109.47 0.01
N3 . C8 . C9 . 109.47 0.01
C8 . C9 . C10 . 109.47 0.01
C9 . C10 . C11 . 109.47 0.01
C10 . C11 . C12 . 109.47 0.01
C11 . C12 . C13 . 109.47 0.01

loop_
_restr_distance_atom_site_label_1
_restr_distance_site_symmetry_1
_restr_distance_atom_site_label_2
_restr_distance_site_symmetry_2
_restr_distance_target
_restr_distance_target_weight_param
N1 . C1 . 1.5 0.001
N2 . C2 . 1.5 0.001
C3 . C4 . 1.5 0.001
C2 . C3 . 1.5 0.001
C4 . C5 . 1.5 0.001
C6 . C7 . 1.5 0.001
C5 . C6 . 1.5 0.001
N3 . C8 . 1.5 0.001
C8 . C9 . 1.5 0.001
C9 . C10 . 1.5 0.001
C10 . C11 . 1.5 0.001
C11 . C12 . 1.5 0.001
C12 . C13 . 1.5 0.001

loop_
_restr_equal_angle_atom_site_label_1
_restr_equal_angle_site_symmetry_1
_restr_equal_angle_atom_site_label_2
_restr_equal_angle_site_symmetry_2
_restr_equal_angle_atom_site_label_3
_restr_equal_angle_site_symmetry_3
_restr_equal_angle_class_class_id
_restr_equal_angle_class_target_weight_param
? ? ? ? ? ? ? ?

loop_
_restr_equal_distance_atom_site_label_1
_restr_equal_distance_site_symmetry_1
_restr_equal_distance_atom_site_label_2
_restr_equal_distance_site_symmetry_2
_restr_equal_distance_class_class_id
_restr_equal_distance_class_target_weight_param
? ? ? ? ? ?

loop_
_restr_equal_torsion_atom_site_label_1
_restr_equal_torsion_site_symmetry_1
_restr_equal_torsion_atom_site_label_2
_restr_equal_torsion_site_symmetry_2
_restr_equal_torsion_atom_site_label_3
_restr_equal_torsion_site_symmetry_3
_restr_equal_torsion_atom_site_label_4
_restr_equal_torsion_site_symmetry_4
_restr_equal_torsion_class_class_id
_restr_equal_torsion_class_target_weight_param
? ? ? ? ? ? ? ? ? ?

loop_
_restr_torsion_atom_site_label_1
_restr_torsion_site_symmetry_1
_restr_torsion_atom_site_label_2
_restr_torsion_site_symmetry_2
_restr_torsion_atom_site_label_3
_restr_torsion_site_symmetry_3
_restr_torsion_atom_site_label_4
_restr_torsion_site_symmetry_4
_restr_torsion_angle_target
_restr_torsion_weight_param
? ? ? ? ? ? ? ? ? ?

loop_
_twin_individual_id
_twin_individual_mass_fraction_refined
_twin_individual_twin_matrix_11
_twin_individual_twin_matrix_12
_twin_individual_twin_matrix_13
_twin_individual_twin_matrix_21
_twin_individual_twin_matrix_22
_twin_individual_twin_matrix_23
_twin_individual_twin_matrix_31
_twin_individual_twin_matrix_32
_twin_individual_twin_matrix_33
? ? ? ? ? ? ? ? ? ? ?

loop_
_jana_atom_site_adp_c_label
_jana_atom_site_adp_c_type_symbol
_jana_atom_site_adp_c_111
_jana_atom_site_adp_c_112
_jana_atom_site_adp_c_113
_jana_atom_site_adp_c_122
_jana_atom_site_adp_c_123
_jana_atom_site_adp_c_133
_jana_atom_site_adp_c_222
_jana_atom_site_adp_c_223
_jana_atom_site_adp_c_233
_jana_atom_site_adp_c_333
? ? ? ? ? ? ? ? ? ? ? ?

loop_
_jana_atom_site_adp_d_label
_jana_atom_site_adp_d_type_symbol
_jana_atom_site_adp_d_1111
_jana_atom_site_adp_d_1112
_jana_atom_site_adp_d_1113
_jana_atom_site_adp_d_1122
_jana_atom_site_adp_d_1123
_jana_atom_site_adp_d_1133
_jana_atom_site_adp_d_1222
_jana_atom_site_adp_d_1223
_jana_atom_site_adp_d_1233
_jana_atom_site_adp_d_1333
_jana_atom_site_adp_d_2222
_jana_atom_site_adp_d_2223
_jana_atom_site_adp_d_2233
_jana_atom_site_adp_d_2333
_jana_atom_site_adp_d_3333
? ? ? ? ? ? ? ? ? ? ? ? ? ? ? ? ?

loop_
_jana_atom_site_adp_e_label
_jana_atom_site_adp_e_type_symbol
_jana_atom_site_adp_e_11111
_jana_atom_site_adp_e_11112
_jana_atom_site_adp_e_11113
_jana_atom_site_adp_e_11122
_jana_atom_site_adp_e_11123
_jana_atom_site_adp_e_11133
_jana_atom_site_adp_e_11222
_jana_atom_site_adp_e_11223
_jana_atom_site_adp_e_11233
_jana_atom_site_adp_e_11333
_jana_atom_site_adp_e_12222
_jana_atom_site_adp_e_12223
_jana_atom_site_adp_e_12233
_jana_atom_site_adp_e_12333
_jana_atom_site_adp_e_13333
_jana_atom_site_adp_e_22222
_jana_atom_site_adp_e_22223
_jana_atom_site_adp_e_22233
_jana_atom_site_adp_e_22333
_jana_atom_site_adp_e_23333
_jana_atom_site_adp_e_33333
? ? ? ? ? ? ? ? ? ? ? ? ? ? ? ? ? ? ? ? ? ? ?

loop_
_jana_atom_site_adp_f_label
_jana_atom_site_adp_f_type_symbol
_jana_atom_site_adp_f_111111
_jana_atom_site_adp_f_111112
_jana_atom_site_adp_f_111113
_jana_atom_site_adp_f_111122
_jana_atom_site_adp_f_111123
_jana_atom_site_adp_f_111133
_jana_atom_site_adp_f_111222
_jana_atom_site_adp_f_111223
_jana_atom_site_adp_f_111233
_jana_atom_site_adp_f_111333
_jana_atom_site_adp_f_112222
_jana_atom_site_adp_f_112223
_jana_atom_site_adp_f_112233
_jana_atom_site_adp_f_112333
_jana_atom_site_adp_f_113333
_jana_atom_site_adp_f_122222
_jana_atom_site_adp_f_122223
_jana_atom_site_adp_f_122233
_jana_atom_site_adp_f_122333
_jana_atom_site_adp_f_123333
_jana_atom_site_adp_f_133333
_jana_atom_site_adp_f_222222
_jana_atom_site_adp_f_222223
_jana_atom_site_adp_f_222233
_jana_atom_site_adp_f_222333
_jana_atom_site_adp_f_223333
_jana_atom_site_adp_f_233333
_jana_atom_site_adp_f_333333
? ? ? ? ? ? ? ? ? ? ? ? ? ? ? ? ? ? ? ? ? ? ? ? ? ? ? ? ? ?
